data_7037430
loop_
_publ_author_name
'Ji, Wei'
'Qu, Jian'
'Jing, Su'
'Zhu, Dunru'
'Huang, Wei'

_publ_section_title
;
 Copper(i) halide clusters based upon ferrocenylchalcogenoether ligands:
 donors, halides and semi-rigidity effects on the geometry and catalytic
 activity.
;
_journal_issue 3
_journal_name_full 'Dalton transactions (Cambridge, England : 2003)'
_journal_page_first 1016
_journal_page_last 1024
_journal_paper_doi 10.1039/c5dt03993b
_journal_volume 45
_journal_year 2016
_chemical_formula_sum 'C21 H19 Fe2 Se2'
_chemical_formula_weight 540.98
_space_group_crystal_system orthorhombic
_space_group_IT_number 56
_space_group_name_Hall '-P 2ab 2ac'
_space_group_name_H-M_alt 'P c c n'
_symmetry_space_group_name_Hall '-P 2ab 2ac'
_symmetry_space_group_name_H-M 'P c c n'
_atom_sites_solution_hydrogens difmap
_audit_creation_method SHELXL-2014/7
_audit_update_record
;
2015-11-13 deposited with the CCDC.
2015-11-20 downloaded from the CCDC.
;
_cell_angle_alpha 90
_cell_angle_beta 90
_cell_angle_gamma 90
_cell_formula_units_Z 4
_cell_length_a 24.338(5)
_cell_length_b 7.4110(15)
_cell_length_c 10.578(2)
_cell_measurement_reflns_used 2567
_cell_measurement_temperature 293(2)
_cell_measurement_theta_max 24.55
_cell_measurement_theta_min 2.87
_cell_volume 1907.9(7)
_computing_cell_refinement 'SAINT (Bruker, 2005)'
_computing_data_collection 'APEX2 (Bruker, 2005)'
_computing_data_reduction SAINT
_computing_molecular_graphics SHELXTL
_computing_publication_material SHELXTL
_computing_structure_refinement 'SHELXL-2014/7 (Sheldrick, 2014)'
_computing_structure_solution 'SHELXL-2014/7 (Sheldrick, 2014)'
_diffrn_ambient_temperature 293(2)
_diffrn_measured_fraction_theta_full 1.000
_diffrn_measured_fraction_theta_max 1.000
_diffrn_measurement_device_type 'Bruker Apex2 CCD'
_diffrn_measurement_method '\w scans'
_diffrn_radiation_type MoK\a
_diffrn_radiation_wavelength 0.71073
_diffrn_reflns_av_R_equivalents 0.1207
_diffrn_reflns_av_unetI/netI 0.0582
_diffrn_reflns_laue_measured_fraction_full 1.000
_diffrn_reflns_laue_measured_fraction_max 1.000
_diffrn_reflns_limit_h_max 28
_diffrn_reflns_limit_h_min -27
_diffrn_reflns_limit_k_max 8
_diffrn_reflns_limit_k_min -8
_diffrn_reflns_limit_l_max 12
_diffrn_reflns_limit_l_min -11
_diffrn_reflns_number 12187
_diffrn_reflns_point_group_measured_fraction_full 1.000
_diffrn_reflns_point_group_measured_fraction_max 1.000
_diffrn_reflns_theta_full 25.002
_diffrn_reflns_theta_max 25.002
_diffrn_reflns_theta_min 1.673
_diffrn_source 'fine-focus sealed tube'
_exptl_absorpt_coefficient_mu 5.336
_exptl_absorpt_correction_T_max 0.7401
_exptl_absorpt_correction_T_min 0.4468
_exptl_absorpt_correction_type multi-scan
_exptl_absorpt_process_details '(SADABS; Sheldrick, 2003)'
_exptl_crystal_colour yellow
_exptl_crystal_density_diffrn 1.883
_exptl_crystal_density_method 'not measured'
_exptl_crystal_description needle
_exptl_crystal_F_000 1060
_exptl_crystal_size_max 0.180
_exptl_crystal_size_mid 0.080
_exptl_crystal_size_min 0.060
_refine_diff_density_max 0.726
_refine_diff_density_min -0.736
_refine_diff_density_rms 0.149
_refine_ls_extinction_method none
_refine_ls_goodness_of_fit_ref 1.018
_refine_ls_hydrogen_treatment constr
_refine_ls_matrix_type full
_refine_ls_number_parameters 114
_refine_ls_number_reflns 1689
_refine_ls_number_restraints 0
_refine_ls_restrained_S_all 1.018
_refine_ls_R_factor_all 0.0715
_refine_ls_R_factor_gt 0.0528
_refine_ls_shift/su_max 0.000
_refine_ls_shift/su_mean 0.000
_refine_ls_structure_factor_coef Fsqd
_refine_ls_weighting_details 'w=1/[\s^2^(Fo^2^)+(0.0868P)^2^] where P=(Fo^2^+2Fc^2^)/3'
_refine_ls_weighting_scheme calc
_refine_ls_wR_factor_gt 0.1326
_refine_ls_wR_factor_ref 0.1434
_reflns_Friedel_coverage 0.000
_reflns_number_gt 1233
_reflns_number_total 1689
_reflns_threshold_expression 'I > 2\s(I)'
_cod_data_source_file c5dt03993b2.cif
_cod_data_source_block JWl5-1
_cod_depositor_comments 'Adding full bibliography for 7037430--7037437.cif.'
_cod_database_code 7037430
_audit_block_doi 10.5517/cc1jlwdd
_shelx_shelxl_version_number 2014/7
_shelx_space_group_comment
;
The symmetry employed for this shelxl refinement is uniquely defined
by the following loop, which should always be used as a source of
symmetry information in preference to the above space-group names.
They are only intended as comments.
;
_shelx_estimated_absorpt_t_min 0.447
_shelx_estimated_absorpt_t_max 0.740

loop_
_space_group_symop_operation_xyz
'x, y, z'
'-x+1/2, -y+1/2, z'
'x+1/2, -y, -z+1/2'
'-x, y+1/2, -z+1/2'
'-x, -y, -z'
'x-1/2, y-1/2, -z'
'-x-1/2, y, z-1/2'
'x, -y-1/2, z-1/2'

loop_
_atom_site_label
_atom_site_type_symbol
_atom_site_fract_x
_atom_site_fract_y
_atom_site_fract_z
_atom_site_U_iso_or_equiv
_atom_site_adp_type
_atom_site_occupancy
_atom_site_site_symmetry_order
_atom_site_calc_flag
_atom_site_refinement_flags_posn
_atom_site_refinement_flags_adp
_atom_site_refinement_flags_occupancy
Se Se -0.22521(3) -0.04138(9) -0.00627(7) 0.0613(3) Uani 1 1 d . . .
Fe Fe -0.10620(3) -0.01071(8) 0.16913(7) 0.0359(3) Uani 1 1 d . . .
C1 C -0.1542(2) -0.1299(7) 0.0377(5) 0.0380(12) Uani 1 1 d . . .
C2 C -0.1039(2) -0.0727(7) -0.0184(5) 0.0435(13) Uani 1 1 d . . .
H2A H -0.0998 0.0127 -0.0885 0.052 Uiso 1 1 d R U .
C3 C -0.0610(2) -0.1614(7) 0.0453(5) 0.0444(13) Uani 1 1 d . . .
H3A H -0.0216 -0.1509 0.0280 0.053 Uiso 1 1 d R U .
C4 C -0.0845(2) -0.2731(7) 0.1384(5) 0.0478(13) Uani 1 1 d . . .
H4A H -0.0640 -0.3492 0.1978 0.057 Uiso 1 1 d R U .
C5 C -0.1418(2) -0.2553(6) 0.1350(5) 0.0405(12) Uani 1 1 d . . .
H5A H -0.1678 -0.3204 0.1892 0.049 Uiso 1 1 d R U .
C6 C -0.1217(3) 0.0658(9) 0.3519(6) 0.0673(19) Uani 1 1 d . . .
H6A H -0.1365 -0.0128 0.4182 0.081 Uiso 1 1 d R U .
C7 C -0.1516(3) 0.1669(11) 0.2700(8) 0.074(2) Uani 1 1 d . . .
H7A H -0.1917 0.1799 0.2676 0.089 Uiso 1 1 d R U .
C8 C -0.1142(5) 0.2581(8) 0.1890(7) 0.095(3) Uani 1 1 d . . .
H8A H -0.1232 0.3454 0.1225 0.114 Uiso 1 1 d R U .
C9 C -0.0611(4) 0.2034(10) 0.2280(7) 0.080(2) Uani 1 1 d . . .
H9A H -0.0264 0.2470 0.1922 0.096 Uiso 1 1 d R U .
C10 C -0.0671(3) 0.0840(10) 0.3263(6) 0.0697(19) Uani 1 1 d . . .
H10A H -0.0369 0.0203 0.3682 0.084 Uiso 1 1 d R U .
C11 C -0.2500 -0.2500 -0.1034(8) 0.058(2) Uani 1 2 d S T P
H11A H -0.2796 -0.2123 -0.1573 0.069 Uiso 0.5 1 d R U P

loop_
_atom_site_aniso_label
_atom_site_aniso_U_11
_atom_site_aniso_U_22
_atom_site_aniso_U_33
_atom_site_aniso_U_23
_atom_site_aniso_U_13
_atom_site_aniso_U_12
Se 0.0475(5) 0.0435(5) 0.0930(6) -0.0003(3) -0.0128(3) -0.0002(3)
Fe 0.0450(5) 0.0248(4) 0.0377(5) -0.0022(3) 0.0014(3) -0.0041(3)
C1 0.039(3) 0.029(3) 0.045(3) -0.002(2) -0.001(2) -0.005(2)
C2 0.052(4) 0.040(3) 0.039(3) -0.002(2) 0.005(3) -0.005(3)
C3 0.034(3) 0.044(3) 0.055(3) -0.010(3) 0.007(3) 0.002(2)
C4 0.058(4) 0.033(3) 0.053(3) -0.004(2) 0.002(3) 0.001(3)
C5 0.050(3) 0.029(2) 0.042(3) -0.004(2) 0.006(3) -0.003(2)
C6 0.094(6) 0.063(4) 0.045(4) -0.016(3) 0.003(4) -0.016(4)
C7 0.067(5) 0.068(5) 0.087(5) -0.045(4) -0.004(4) 0.014(4)
C8 0.210(11) 0.017(3) 0.058(4) -0.007(3) -0.034(6) 0.010(4)
C9 0.101(6) 0.064(5) 0.074(5) -0.024(4) 0.019(5) -0.043(4)
C10 0.086(6) 0.061(4) 0.062(4) -0.018(4) -0.022(4) -0.008(4)
C11 0.059(5) 0.062(5) 0.052(5) 0.000 0.000 -0.026(5)

loop_
_atom_type_symbol
_atom_type_description
_atom_type_scat_dispersion_real
_atom_type_scat_dispersion_imag
_atom_type_scat_source
C C 0.0033 0.0016 'International Tables Vol C Tables 4.2.6.8 and 6.1.1.4'
H H 0.0000 0.0000 'International Tables Vol C Tables 4.2.6.8 and 6.1.1.4'
Fe Fe 0.3463 0.8444 'International Tables Vol C Tables 4.2.6.8 and 6.1.1.4'
Se Se -0.0929 2.2259 'International Tables Vol C Tables 4.2.6.8 and 6.1.1.4'

loop_
_geom_angle_atom_site_label_1
_geom_angle_atom_site_label_2
_geom_angle_atom_site_label_3
_geom_angle
_geom_angle_site_symmetry_1
_geom_angle_site_symmetry_3
C1 Se C11 97.84(15) . .
C8 Fe C1 116.7(3) . .
C8 Fe C7 41.3(3) . .
C1 Fe C7 109.4(2) . .
C8 Fe C9 41.0(3) . .
C1 Fe C9 150.1(3) . .
C7 Fe C9 68.0(3) . .
C8 Fe C2 109.1(3) . .
C1 Fe C2 41.1(2) . .
C7 Fe C2 132.5(3) . .
C9 Fe C2 117.4(3) . .
C8 Fe C10 67.6(3) . .
C1 Fe C10 168.9(3) . .
C7 Fe C10 66.5(3) . .
C9 Fe C10 39.5(3) . .
C2 Fe C10 149.1(3) . .
C8 Fe C4 169.9(4) . .
C1 Fe C4 67.9(2) . .
C7 Fe C4 147.7(3) . .
C9 Fe C4 130.8(3) . .
C2 Fe C4 67.8(2) . .
C10 Fe C4 109.7(3) . .
C8 Fe C5 148.9(4) . .
C1 Fe C5 40.9(2) . .
C7 Fe C5 116.0(3) . .
C9 Fe C5 168.3(3) . .
C2 Fe C5 68.9(2) . .
C10 Fe C5 130.3(3) . .
C4 Fe C5 40.2(2) . .
C8 Fe C3 131.3(3) . .
C1 Fe C3 68.3(2) . .
C7 Fe C3 171.1(3) . .
C9 Fe C3 109.5(3) . .
C2 Fe C3 40.3(2) . .
C10 Fe C3 117.4(3) . .
C4 Fe C3 40.3(2) . .
C5 Fe C3 68.3(2) . .
C8 Fe C6 67.0(3) . .
C1 Fe C6 131.6(3) . .
C7 Fe C6 38.9(3) . .
C9 Fe C6 66.0(3) . .
C2 Fe C6 170.4(3) . .
C10 Fe C6 39.0(3) . .
C4 Fe C6 117.5(3) . .
C5 Fe C6 109.5(2) . .
C3 Fe C6 148.8(3) . .
C5 C1 C2 108.4(5) . .
C5 C1 Se 126.5(4) . .
C2 C1 Se 125.1(4) . .
C5 C1 Fe 70.4(3) . .
C2 C1 Fe 70.1(3) . .
Se C1 Fe 122.8(3) . .
C3 C2 C1 107.4(5) . .
C3 C2 Fe 70.1(3) . .
C1 C2 Fe 68.7(3) . .
C3 C2 H2A 126.1 . .
C1 C2 H2A 126.5 . .
Fe C2 H2A 126.5 . .
C2 C3 C4 108.0(5) . .
C2 C3 Fe 69.6(3) . .
C4 C3 Fe 69.8(3) . .
C2 C3 H3A 126.9 . .
C4 C3 H3A 125.0 . .
Fe C3 H3A 127.1 . .
C5 C4 C3 109.3(5) . .
C5 C4 Fe 69.9(3) . .
C3 C4 Fe 69.9(3) . .
C5 C4 H4A 125.1 . .
C3 C4 H4A 125.5 . .
Fe C4 H4A 125.3 . .
C4 C5 C1 106.9(4) . .
C4 C5 Fe 69.9(3) . .
C1 C5 Fe 68.7(3) . .
C4 C5 H5A 125.5 . .
C1 C5 H5A 127.6 . .
Fe C5 H5A 127.4 . .
C7 C6 C10 110.0(7) . .
C7 C6 Fe 69.5(4) . .
C10 C6 Fe 70.1(4) . .
C7 C6 H6A 126.1 . .
C10 C6 H6A 123.9 . .
Fe C6 H6A 125.3 . .
C6 C7 C8 107.7(7) . .
C6 C7 Fe 71.6(4) . .
C8 C7 Fe 69.0(4) . .
C6 C7 H7A 127.2 . .
C8 C7 H7A 125.1 . .
Fe C7 H7A 126.4 . .
C9 C8 C7 105.9(6) . .
C9 C8 Fe 70.1(4) . .
C7 C8 Fe 69.8(4) . .
C9 C8 H8A 127.1 . .
C7 C8 H8A 127.0 . .
Fe C8 H8A 126.9 . .
C10 C9 C8 107.9(7) . .
C10 C9 Fe 70.7(4) . .
C8 C9 Fe 68.9(4) . .
C10 C9 H9A 126.6 . .
C8 C9 H9A 125.4 . .
Fe C9 H9A 127.3 . .
C6 C10 C9 108.6(7) . .
C6 C10 Fe 70.9(4) . .
C9 C10 Fe 69.8(4) . .
C6 C10 H10A 126.5 . .
C9 C10 H10A 124.9 . .
Fe C10 H10A 123.6 . .
Se C11 Se 116.5(4) . 2_445
Se C11 H11A 108.3 . .
Se C11 H11A 108.2 2_445 .

loop_
_geom_bond_atom_site_label_1
_geom_bond_atom_site_label_2
_geom_bond_distance
_geom_bond_site_symmetry_2
Se C1 1.907(5) .
Se C11 1.952(4) .
Fe C8 2.013(6) .
Fe C1 2.018(5) .
Fe C7 2.024(6) .
Fe C9 2.028(6) .
Fe C2 2.037(5) .
Fe C10 2.040(6) .
Fe C4 2.041(5) .
Fe C5 2.042(5) .
Fe C3 2.043(5) .
Fe C6 2.050(6) .
C1 C5 1.419(7) .
C1 C2 1.425(7) .
C2 C3 1.405(8) .
C2 H2A 0.9800 .
C3 C4 1.407(7) .
C3 H3A 0.9801 .
C4 C5 1.402(7) .
C4 H4A 0.9800 .
C5 H5A 0.9800 .
C6 C7 1.357(10) .
C6 C10 1.364(10) .
C6 H6A 0.9799 .
C7 C8 1.423(11) .
C7 H7A 0.9800 .
C8 C9 1.416(10) .
C8 H8A 0.9799 .
C9 C10 1.373(9) .
C9 H9A 0.9799 .
C10 H10A 0.9800 .
C11 Se 1.952(4) 2_445
C11 H11A 0.9600 .

loop_
_geom_torsion_atom_site_label_1
_geom_torsion_atom_site_label_2
_geom_torsion_atom_site_label_3
_geom_torsion_atom_site_label_4
_geom_torsion
C5 C1 C2 C3 -0.6(6)
Se C1 C2 C3 176.5(3)
Fe C1 C2 C3 59.7(4)
C5 C1 C2 Fe -60.3(3)
Se C1 C2 Fe 116.8(4)
C1 C2 C3 C4 0.6(6)
Fe C2 C3 C4 59.4(4)
C1 C2 C3 Fe -58.8(4)
C2 C3 C4 C5 -0.4(6)
Fe C3 C4 C5 59.0(4)
C2 C3 C4 Fe -59.3(4)
C3 C4 C5 C1 0.0(6)
Fe C4 C5 C1 58.9(3)
C3 C4 C5 Fe -59.0(4)
C2 C1 C5 C4 0.4(5)
Se C1 C5 C4 -176.6(4)
Fe C1 C5 C4 -59.7(3)
C2 C1 C5 Fe 60.1(3)
Se C1 C5 Fe -116.9(4)
C10 C6 C7 C8 -1.3(7)
Fe C6 C7 C8 -59.8(4)
C10 C6 C7 Fe 58.5(5)
C6 C7 C8 C9 0.3(7)
Fe C7 C8 C9 -61.1(4)
C6 C7 C8 Fe 61.5(5)
C7 C8 C9 C10 0.7(7)
Fe C8 C9 C10 -60.3(5)
C7 C8 C9 Fe 60.9(4)
C7 C6 C10 C9 1.7(7)
Fe C6 C10 C9 59.9(4)
C7 C6 C10 Fe -58.2(5)
C8 C9 C10 C6 -1.5(7)
Fe C9 C10 C6 -60.6(4)
C8 C9 C10 Fe 59.1(4)
